data_7222740
loop_
_publ_author_name
'Emmerling, F.'
'Roehr, C.'

_publ_section_title
;
 Die neuen Oxoarsenate(III) A As O2 (A= Na, K, Rb) und Cs3 As5 O9.
 Darstellung, Kristallstrukturen und Raman- Spektren
;
_journal_name_full
;
Zeitschrift fuer Naturforschung, Teil B. Anorganische Chemie, Organische 
Chemie (42,1987-)
;
_journal_page_first 620
_journal_page_last 626
_journal_volume 58
_journal_year 2003
_chemical_formula_sum 'As K O2'
_chemical_name_systematic 'K (As O2)'
_space_group_IT_number 57
_symmetry_space_group_name_Hall '-P 2c 2b'
_symmetry_space_group_name_H-M 'P b c m'
_cell_angle_alpha 90
_cell_angle_beta 90
_cell_angle_gamma 90
_cell_formula_units_Z 4
_cell_length_a 7.1513
_cell_length_b 7.4804
_cell_length_c 5.392
_cell_volume 288.443
_citation_journal_id_ASTM ZNBSEN
_cod_data_source_file Emmerling_ZNBSEN_2003_1046.cif
_cod_data_source_block As1K1O2
_cod_original_cell_volume 288.4428
_cod_original_formula_sum 'As1 K1 O2'
_cod_database_code 7222740

loop_
_symmetry_equiv_pos_as_xyz
x,y,z
-x,-y,z+1/2
x,-y+1/2,-z
-x,y+1/2,-z+1/2
-x,-y,-z
x,y,-z-1/2
-x,y-1/2,z
x,-y-1/2,z-1/2

loop_
_atom_site_label
_atom_site_type_symbol
_atom_site_fract_x
_atom_site_fract_y
_atom_site_fract_z
_atom_site_occupancy
_atom_site_U_iso_or_equiv
O1 O-2 0.2826 0.0573 0.25 1 0.0
K1 K+1 0.3654 0.4028 0.25 1 0.0
O2 O-2 0.2623 0.75 0 1 0.0
As1 As+3 0.14339 0.87423 0.25 1 0.0
